data_7201338
loop_
_publ_author_name
'Beves, Jonathon E.'
'Constable, Edwin C.'
'Decurtins, Silvio'
'Dunphy, Emma L.'
'Housecroft, Catherine E.'
'Keene, Tony D.'
'Neuburger, Markus'
'Schaffner, Silvia'
'Zampese, Jennifer A.'

_publ_section_title
;
 Structural diversity in the reactions of
 4&#x2032;-(pyridyl)-2,2&#x2032;:6&#x2032;,2&#x2033;-terpyridine
 ligands and
 bis{4&#x2032;-(4-pyridyl)-2,2&#x2032;:6&#x2032;,2&#x2033;-terpyridine}iron(II)
 with copper(II) salts
;
_journal_issue 11
_journal_name_full CrystEngComm
_journal_page_first 2406
_journal_paper_doi 10.1039/b909639f
_journal_volume 11
_journal_year 2009
_chemical_formula_moiety 'C80 H60 Cl8 Cu3 Fe2 N16 O2, 4(H2 O), 2(Cl)'
_chemical_formula_sum 'C80 H68 Cl10 Cu3 Fe2 N16 O6'
_chemical_formula_weight 2006.35
_chemical_name_systematic
;
?
;
_space_group_IT_number 2
_symmetry_cell_setting triclinic
_symmetry_space_group_name_Hall '-P 1'
_symmetry_space_group_name_H-M 'P -1'
_atom_sites_solution_hydrogens geom
_atom_sites_solution_primary direct
_atom_sites_solution_secondary difmap
_audit_creation_method SHELXL-97
_cell_angle_alpha 108.38(3)
_cell_angle_beta 105.60(3)
_cell_angle_gamma 96.33(3)
_cell_formula_units_Z 1
_cell_length_a 11.894(2)
_cell_length_b 13.086(3)
_cell_length_c 14.509(3)
_cell_measurement_temperature 173(2)
_cell_volume 2016.6(10)
_computing_cell_refinement 'Stoe IPDS'
_computing_data_collection 'Stoe IPDS'
_computing_data_reduction 'Stoe IPDS'
_computing_structure_refinement 'SHELXL-97 (Sheldrick, 1997)'
_computing_structure_solution 'SHELXS-97 (Sheldrick, 1990)'
_diffrn_ambient_temperature 173(2)
_diffrn_measured_fraction_theta_full 0.999
_diffrn_measured_fraction_theta_max 0.999
_diffrn_measurement_device_type 'Stoe IPDS'
_diffrn_measurement_method 'w\ scans'
_diffrn_radiation_monochromator graphite
_diffrn_radiation_source 'fine-focus sealed tube'
_diffrn_radiation_type MoK\a
_diffrn_radiation_wavelength 0.71073
_diffrn_reflns_av_R_equivalents 0.1837
_diffrn_reflns_av_sigmaI/netI 0.0941
_diffrn_reflns_limit_h_max 14
_diffrn_reflns_limit_h_min -14
_diffrn_reflns_limit_k_max 15
_diffrn_reflns_limit_k_min -15
_diffrn_reflns_limit_l_max 17
_diffrn_reflns_limit_l_min -17
_diffrn_reflns_number 35690
_diffrn_reflns_theta_full 25.05
_diffrn_reflns_theta_max 25.05
_diffrn_reflns_theta_min 2.20
_exptl_absorpt_coefficient_mu 1.526
_exptl_absorpt_correction_T_max 0.9415
_exptl_absorpt_correction_T_min 0.7301
_exptl_absorpt_correction_type multi-scan
_exptl_absorpt_process_details '(Blessing 1951)'
_exptl_crystal_colour 'dark blue'
_exptl_crystal_density_diffrn 1.652
_exptl_crystal_density_method 'not measured'
_exptl_crystal_description block
_exptl_crystal_F_000 1017
_exptl_crystal_size_max 0.22
_exptl_crystal_size_mid 0.14
_exptl_crystal_size_min 0.04
_refine_diff_density_max 0.704
_refine_diff_density_min -1.017
_refine_diff_density_rms 0.127
_refine_ls_extinction_method none
_refine_ls_goodness_of_fit_ref 1.119
_refine_ls_hydrogen_treatment mixed
_refine_ls_matrix_type full
_refine_ls_number_parameters 547
_refine_ls_number_reflns 7142
_refine_ls_number_restraints 15
_refine_ls_restrained_S_all 1.118
_refine_ls_R_factor_all 0.0985
_refine_ls_R_factor_gt 0.0789
_refine_ls_shift/su_max 0.000
_refine_ls_shift/su_mean 0.000
_refine_ls_structure_factor_coef Fsqd
_refine_ls_weighting_details 'calc w=1/[\s^2^(Fo^2^)+(0.0935P)^2^+4.4095P] where P=(Fo^2^+2Fc^2^)/3'
_refine_ls_weighting_scheme calc
_refine_ls_wR_factor_gt 0.1946
_refine_ls_wR_factor_ref 0.2082
_reflns_number_gt 5662
_reflns_number_total 7142
_reflns_threshold_expression >2sigma(I)
_cod_data_source_file b909639f.txt
_cod_data_source_block jb666
_cod_original_sg_symbol_Hall -P1
_cod_original_sg_symbol_H-M P-1
_cod_database_code 7201338

loop_
_symmetry_equiv_pos_as_xyz
'x, y, z'
'-x, -y, -z'

loop_
_atom_site_label
_atom_site_type_symbol
_atom_site_fract_x
_atom_site_fract_y
_atom_site_fract_z
_atom_site_U_iso_or_equiv
_atom_site_adp_type
_atom_site_occupancy
_atom_site_symmetry_multiplicity
_atom_site_calc_flag
_atom_site_refinement_flags
_atom_site_disorder_assembly
_atom_site_disorder_group
Fe1 Fe -0.34424(8) 0.23214(7) -0.13354(6) 0.0300(2) Uani 1 1 d . . .
Cu1 Cu 0.5000 0.5000 0.5000 0.0345(3) Uani 1 2 d S . .
Cu2 Cu -1.12933(8) -0.08857(7) -0.81470(7) 0.0450(3) Uani 1 1 d . . .
Cl1 Cl -1.2230(2) 0.05006(16) -0.79358(17) 0.0675(6) Uani 1 1 d . . .
Cl2 Cl -1.18925(17) -0.26009(15) -0.82282(16) 0.0572(5) Uani 1 1 d . . .
Cl3 Cl -1.1156(2) -0.1195(2) -0.97001(17) 0.0757(7) Uani 1 1 d . . .
Cl4 Cl 0.53410(15) 0.65073(12) 0.45441(12) 0.0393(4) Uani 1 1 d . . .
N1 N -0.4064(4) 0.1999(4) -0.0298(4) 0.0315(11) Uani 1 1 d . . .
N2 N -0.2025(4) 0.2843(4) -0.0220(4) 0.0317(11) Uani 1 1 d . . .
N3 N -0.2380(5) 0.2879(4) -0.1991(4) 0.0335(11) Uani 1 1 d . . .
N4 N 0.3432(5) 0.4397(4) 0.3836(4) 0.0319(11) Uani 1 1 d . . .
C1 C -0.5202(6) 0.1563(5) -0.0413(5) 0.0376(14) Uani 1 1 d . . .
H1A H -0.5785 0.1339 -0.1072 0.045 Uiso 1 1 calc R . .
C2 C -0.5556(6) 0.1430(6) 0.0378(6) 0.0439(16) Uani 1 1 d . . .
H2A H -0.6355 0.1088 0.0256 0.053 Uiso 1 1 calc R . .
C3 C -0.4728(6) 0.1804(6) 0.1356(6) 0.0445(16) Uani 1 1 d . . .
H3A H -0.4962 0.1761 0.1922 0.053 Uiso 1 1 calc R . .
C4 C -0.3559(6) 0.2237(5) 0.1492(5) 0.0379(14) Uani 1 1 d . . .
H4A H -0.2973 0.2483 0.2151 0.045 Uiso 1 1 calc R . .
C5 C -0.3246(5) 0.2311(5) 0.0656(5) 0.0327(13) Uani 1 1 d . . .
C6 C -0.2031(5) 0.2738(5) 0.0694(5) 0.0304(12) Uani 1 1 d . . .
C7 C -0.0966(6) 0.2993(5) 0.1485(5) 0.0349(13) Uani 1 1 d . . .
H7A H -0.0969 0.2909 0.2112 0.042 Uiso 1 1 calc R . .
C8 C 0.0103(6) 0.3370(5) 0.1368(5) 0.0369(14) Uani 1 1 d . . .
C9 C 0.0078(5) 0.3497(5) 0.0421(5) 0.0313(13) Uani 1 1 d . . .
H9A H 0.0795 0.3766 0.0323 0.038 Uiso 1 1 calc R . .
C10 C -0.1003(6) 0.3223(5) -0.0349(5) 0.0335(13) Uani 1 1 d . . .
C11 C -0.1218(5) 0.3286(5) -0.1383(5) 0.0313(13) Uani 1 1 d . . .
C12 C -0.0378(6) 0.3757(5) -0.1706(5) 0.0386(14) Uani 1 1 d . . .
H12A H 0.0420 0.4057 -0.1258 0.046 Uiso 1 1 calc R . .
C13 C -0.0697(7) 0.3796(6) -0.2687(6) 0.0428(15) Uani 1 1 d . . .
H13A H -0.0125 0.4098 -0.2930 0.051 Uiso 1 1 calc R . .
C14 C -0.1885(6) 0.3376(5) -0.3299(5) 0.0391(15) Uani 1 1 d . . .
H14A H -0.2142 0.3399 -0.3970 0.047 Uiso 1 1 calc R . .
C15 C -0.2680(6) 0.2930(5) -0.2932(5) 0.0367(14) Uani 1 1 d . . .
H15A H -0.3486 0.2642 -0.3365 0.044 Uiso 1 1 calc R . .
C16 C 0.1253(5) 0.3667(5) 0.2204(5) 0.0332(13) Uani 1 1 d . . .
C17 C 0.1297(6) 0.3883(5) 0.3225(5) 0.0382(14) Uani 1 1 d . . .
H17A H 0.0577 0.3794 0.3384 0.046 Uiso 1 1 calc R . .
C18 C 0.2379(6) 0.4223(5) 0.3997(5) 0.0361(14) Uani 1 1 d . . .
H18A H 0.2381 0.4341 0.4678 0.043 Uiso 1 1 calc R . .
C19 C 0.3391(6) 0.4167(5) 0.2848(5) 0.0372(14) Uani 1 1 d . . .
H19A H 0.4125 0.4278 0.2714 0.045 Uiso 1 1 calc R . .
C20 C 0.2366(6) 0.3786(5) 0.2038(5) 0.0402(15) Uani 1 1 d . . .
H20A H 0.2399 0.3600 0.1360 0.048 Uiso 1 1 calc R . .
N5 N -0.4075(4) 0.3683(4) -0.1156(4) 0.0325(11) Uani 1 1 d . . .
N6 N -0.4836(5) 0.1775(4) -0.2466(4) 0.0333(11) Uani 1 1 d . . .
N7 N -0.3236(5) 0.0794(4) -0.1919(4) 0.0358(12) Uani 1 1 d . . .
N8 N -1.0061(5) -0.0276(5) -0.6753(4) 0.0421(13) Uani 1 1 d . . .
C21 C -0.3544(6) 0.4698(5) -0.0464(5) 0.0357(14) Uani 1 1 d . . .
H21A H -0.2808 0.4791 0.0049 0.043 Uiso 1 1 calc R . .
C22 C -0.4025(6) 0.5615(5) -0.0466(5) 0.0388(14) Uani 1 1 d . . .
H22A H -0.3620 0.6322 0.0031 0.047 Uiso 1 1 calc R . .
C23 C -0.5099(6) 0.5488(5) -0.1200(6) 0.0426(16) Uani 1 1 d . . .
H23A H -0.5449 0.6104 -0.1212 0.051 Uiso 1 1 calc R . .
C24 C -0.5657(6) 0.4452(5) -0.1917(5) 0.0380(14) Uani 1 1 d . . .
H24A H -0.6398 0.4348 -0.2427 0.046 Uiso 1 1 calc R . .
C25 C -0.5132(6) 0.3563(5) -0.1893(5) 0.0365(14) Uani 1 1 d . . .
C26 C -0.5589(6) 0.2444(5) -0.2634(5) 0.0323(13) Uani 1 1 d . . .
C27 C -0.6647(6) 0.2061(5) -0.3456(5) 0.0362(14) Uani 1 1 d . . .
H27A H -0.7188 0.2530 -0.3548 0.043 Uiso 1 1 calc R . .
C28 C -0.6903(6) 0.0978(5) -0.4141(5) 0.0366(14) Uani 1 1 d . . .
C29 C -0.6091(6) 0.0309(5) -0.3962(5) 0.0354(14) Uani 1 1 d . . .
H29A H -0.6246 -0.0431 -0.4422 0.043 Uiso 1 1 calc R . .
C30 C -0.5070(6) 0.0718(5) -0.3124(5) 0.0345(13) Uani 1 1 d . . .
C31 C -0.4123(6) 0.0155(5) -0.2797(5) 0.0372(14) Uani 1 1 d . . .
C32 C -0.4102(6) -0.0930(5) -0.3330(5) 0.0392(15) Uani 1 1 d . . .
H32A H -0.4724 -0.1363 -0.3948 0.047 Uiso 1 1 calc R . .
C33 C -0.3155(7) -0.1363(5) -0.2940(6) 0.0466(17) Uani 1 1 d . . .
H33A H -0.3117 -0.2100 -0.3290 0.056 Uiso 1 1 calc R . .
C34 C -0.2274(7) -0.0725(6) -0.2048(6) 0.0471(17) Uani 1 1 d . . .
H34A H -0.1625 -0.1019 -0.1772 0.057 Uiso 1 1 calc R . .
C35 C -0.2329(6) 0.0357(5) -0.1544(5) 0.0382(14) Uani 1 1 d . . .
H35A H -0.1713 0.0794 -0.0923 0.046 Uiso 1 1 calc R . .
C36 C -0.8007(6) 0.0549(5) -0.5021(5) 0.0393(15) Uani 1 1 d . . .
C37 C -0.8550(7) -0.0555(6) -0.5453(6) 0.054(2) Uani 1 1 d . . .
H37A H -0.8220 -0.1056 -0.5163 0.065 Uiso 1 1 calc R . .
C38 C -0.9555(7) -0.0936(6) -0.6290(6) 0.054(2) Uani 1 1 d . . .
H38A H -0.9915 -0.1699 -0.6559 0.064 Uiso 1 1 calc R . .
C39 C -0.9564(7) 0.0801(6) -0.6305(6) 0.0464(17) Uani 1 1 d . . .
H39A H -0.9934 0.1286 -0.6595 0.056 Uiso 1 1 calc R . .
C40 C -0.8557(7) 0.1261(6) -0.5456(6) 0.0476(18) Uani 1 1 d . . .
H40A H -0.8243 0.2034 -0.5174 0.057 Uiso 1 1 calc R . .
Cl5 Cl 0.16517(18) 0.4883(2) -0.35298(17) 0.0604(5) Uani 1 1 d . . .
O2 O -0.2809(5) 0.2101(4) -0.5984(4) 0.0531(13) Uani 1 1 d D . .
H2B H -0.212(5) 0.256(6) -0.575(7) 0.064 Uiso 1 1 d D . .
H2C H -0.286(8) 0.150(5) -0.649(5) 0.064 Uiso 1 1 d D . .
O3 O -0.0687(6) 0.3506(6) -0.5423(6) 0.0710(17) Uani 1 1 d D . .
H3B H -0.004(6) 0.334(9) -0.510(8) 0.085 Uiso 1 1 d D . .
H3C H -0.033(9) 0.418(4) -0.505(7) 0.085 Uiso 1 1 d D . .
O1 O 0.5988(5) 0.3907(4) 0.3774(4) 0.0457(11) Uani 1 1 d D . .
H1B H 0.657(6) 0.433(6) 0.373(7) 0.055 Uiso 1 1 d D . .
H1C H 0.611(7) 0.329(5) 0.384(7) 0.055 Uiso 1 1 d D . .

loop_
_atom_site_aniso_label
_atom_site_aniso_U_11
_atom_site_aniso_U_22
_atom_site_aniso_U_33
_atom_site_aniso_U_23
_atom_site_aniso_U_13
_atom_site_aniso_U_12
Fe1 0.0323(5) 0.0277(4) 0.0222(4) 0.0036(3) 0.0022(3) 0.0082(3)
Cu1 0.0341(6) 0.0311(5) 0.0271(6) 0.0082(4) -0.0030(4) 0.0019(4)
Cu2 0.0433(5) 0.0425(5) 0.0324(5) 0.0002(4) -0.0005(4) 0.0137(4)
Cl1 0.0633(12) 0.0474(10) 0.0602(13) -0.0030(9) -0.0082(10) 0.0243(9)
Cl2 0.0471(10) 0.0412(9) 0.0587(12) -0.0001(8) 0.0013(8) 0.0062(8)
Cl3 0.0820(15) 0.1019(18) 0.0412(11) 0.0169(11) 0.0179(11) 0.0435(14)
Cl4 0.0453(8) 0.0332(7) 0.0313(8) 0.0105(6) 0.0025(6) 0.0052(6)
N1 0.032(3) 0.031(2) 0.024(3) 0.004(2) 0.003(2) 0.009(2)
N2 0.030(3) 0.032(3) 0.029(3) 0.009(2) 0.004(2) 0.011(2)
N3 0.037(3) 0.029(2) 0.027(3) 0.005(2) 0.004(2) 0.010(2)
N4 0.035(3) 0.029(2) 0.026(3) 0.007(2) 0.004(2) 0.007(2)
C1 0.032(3) 0.035(3) 0.034(3) 0.005(3) 0.001(3) 0.008(3)
C2 0.039(4) 0.047(4) 0.046(4) 0.016(3) 0.017(3) 0.001(3)
C3 0.042(4) 0.045(4) 0.046(4) 0.019(3) 0.012(3) 0.007(3)
C4 0.041(3) 0.036(3) 0.031(3) 0.010(3) 0.007(3) 0.007(3)
C5 0.033(3) 0.030(3) 0.031(3) 0.008(2) 0.006(3) 0.010(2)
C6 0.034(3) 0.027(3) 0.026(3) 0.006(2) 0.006(2) 0.010(2)
C7 0.036(3) 0.034(3) 0.030(3) 0.007(3) 0.007(3) 0.010(3)
C8 0.037(3) 0.033(3) 0.031(3) 0.003(3) 0.005(3) 0.012(3)
C9 0.029(3) 0.027(3) 0.032(3) 0.007(2) 0.004(2) 0.008(2)
C10 0.039(3) 0.029(3) 0.028(3) 0.005(2) 0.009(3) 0.011(3)
C11 0.036(3) 0.023(3) 0.030(3) 0.006(2) 0.007(3) 0.008(2)
C12 0.045(4) 0.032(3) 0.032(3) 0.004(3) 0.010(3) 0.012(3)
C13 0.049(4) 0.043(4) 0.041(4) 0.017(3) 0.018(3) 0.013(3)
C14 0.049(4) 0.035(3) 0.030(3) 0.007(3) 0.010(3) 0.015(3)
C15 0.046(4) 0.030(3) 0.032(3) 0.008(3) 0.010(3) 0.016(3)
C16 0.033(3) 0.028(3) 0.031(3) 0.006(2) 0.005(3) 0.009(2)
C17 0.034(3) 0.044(4) 0.031(3) 0.011(3) 0.004(3) 0.008(3)
C18 0.043(4) 0.036(3) 0.024(3) 0.007(3) 0.005(3) 0.010(3)
C19 0.034(3) 0.043(3) 0.030(3) 0.011(3) 0.006(3) 0.007(3)
C20 0.042(4) 0.042(3) 0.027(3) 0.006(3) 0.005(3) 0.008(3)
N5 0.031(3) 0.030(2) 0.028(3) 0.003(2) 0.007(2) 0.003(2)
N6 0.037(3) 0.032(3) 0.025(3) 0.008(2) 0.004(2) 0.006(2)
N7 0.042(3) 0.036(3) 0.027(3) 0.009(2) 0.007(2) 0.015(2)
N8 0.037(3) 0.038(3) 0.032(3) 0.000(2) -0.006(2) 0.010(2)
C21 0.041(3) 0.035(3) 0.024(3) 0.002(3) 0.007(3) 0.008(3)
C22 0.047(4) 0.035(3) 0.027(3) 0.004(3) 0.008(3) 0.008(3)
C23 0.045(4) 0.032(3) 0.045(4) 0.007(3) 0.012(3) 0.013(3)
C24 0.041(3) 0.036(3) 0.032(3) 0.008(3) 0.007(3) 0.014(3)
C25 0.038(3) 0.041(3) 0.025(3) 0.007(3) 0.007(3) 0.012(3)
C26 0.036(3) 0.032(3) 0.026(3) 0.006(2) 0.007(3) 0.012(3)
C27 0.036(3) 0.035(3) 0.029(3) 0.007(3) 0.003(3) 0.007(3)
C28 0.038(3) 0.037(3) 0.025(3) 0.005(3) 0.005(3) 0.004(3)
C29 0.049(4) 0.025(3) 0.023(3) 0.004(2) 0.003(3) 0.008(3)
C30 0.039(3) 0.027(3) 0.028(3) 0.003(2) 0.004(3) 0.007(3)
C31 0.043(3) 0.035(3) 0.028(3) 0.004(3) 0.010(3) 0.012(3)
C32 0.048(4) 0.028(3) 0.029(3) 0.003(3) 0.002(3) 0.008(3)
C33 0.064(5) 0.028(3) 0.045(4) 0.007(3) 0.017(4) 0.020(3)
C34 0.057(4) 0.037(3) 0.042(4) 0.011(3) 0.006(3) 0.022(3)
C35 0.043(4) 0.039(3) 0.032(3) 0.010(3) 0.009(3) 0.018(3)
C36 0.046(4) 0.038(3) 0.027(3) 0.004(3) 0.007(3) 0.014(3)
C37 0.057(5) 0.038(4) 0.046(4) 0.006(3) -0.007(4) 0.017(3)
C38 0.060(5) 0.036(4) 0.042(4) 0.004(3) -0.006(4) 0.013(3)
C39 0.050(4) 0.039(4) 0.038(4) 0.012(3) -0.001(3) 0.006(3)
C40 0.052(4) 0.034(3) 0.038(4) 0.008(3) -0.007(3) 0.002(3)
Cl5 0.0458(10) 0.0858(14) 0.0560(12) 0.0355(11) 0.0150(9) 0.0132(10)
O2 0.060(3) 0.046(3) 0.050(3) 0.016(2) 0.014(3) 0.014(3)
O3 0.062(4) 0.061(4) 0.080(5) 0.024(3) 0.013(3) 0.003(3)
O1 0.044(3) 0.039(3) 0.050(3) 0.013(2) 0.012(2) 0.011(2)

loop_
_atom_type_symbol
_atom_type_description
_atom_type_scat_dispersion_real
_atom_type_scat_dispersion_imag
_atom_type_scat_source
C C 0.0033 0.0016 'International Tables Vol C Tables 4.2.6.8 and 6.1.1.4'
H H 0.0000 0.0000 'International Tables Vol C Tables 4.2.6.8 and 6.1.1.4'
N N 0.0061 0.0033 'International Tables Vol C Tables 4.2.6.8 and 6.1.1.4'
Cu Cu 0.3201 1.2651 'International Tables Vol C Tables 4.2.6.8 and 6.1.1.4'
Fe Fe 0.3463 0.8444 'International Tables Vol C Tables 4.2.6.8 and 6.1.1.4'
Cl Cl 0.1484 0.1585 'International Tables Vol C Tables 4.2.6.8 and 6.1.1.4'
O O 0.0106 0.0060 'International Tables Vol C Tables 4.2.6.8 and 6.1.1.4'

loop_
_geom_angle_atom_site_label_1
_geom_angle_atom_site_label_2
_geom_angle_atom_site_label_3
_geom_angle
_geom_angle_site_symmetry_1
_geom_angle_site_symmetry_3
_geom_angle_publ_flag
N6 Fe1 N2 178.5(2) . . ?
N6 Fe1 N5 81.0(2) . . ?
N2 Fe1 N5 100.3(2) . . ?
N6 Fe1 N3 98.2(2) . . ?
N2 Fe1 N3 81.1(2) . . ?
N5 Fe1 N3 88.4(2) . . ?
N6 Fe1 N1 99.6(2) . . ?
N2 Fe1 N1 81.2(2) . . ?
N5 Fe1 N1 92.2(2) . . ?
N3 Fe1 N1 162.2(2) . . ?
N6 Fe1 N7 81.1(2) . . ?
N2 Fe1 N7 97.6(2) . . ?
N5 Fe1 N7 162.0(2) . . ?
N3 Fe1 N7 92.0(2) . . ?
N1 Fe1 N7 92.9(2) . . ?
N4 Cu1 N4 180.000(1) . 2_666 ?
N4 Cu1 Cl4 89.79(15) . 2_666 ?
N4 Cu1 Cl4 90.21(15) 2_666 2_666 ?
N4 Cu1 Cl4 90.21(15) . . ?
N4 Cu1 Cl4 89.79(15) 2_666 . ?
Cl4 Cu1 Cl4 180.00(3) 2_666 . ?
N8 Cu2 Cl3 132.0(2) . . ?
N8 Cu2 Cl1 96.61(17) . . ?
Cl3 Cu2 Cl1 102.35(11) . . ?
N8 Cu2 Cl2 99.70(19) . . ?
Cl3 Cu2 Cl2 101.32(11) . . ?
Cl1 Cu2 Cl2 129.36(10) . . ?
C1 N1 C5 117.0(6) . . ?
C1 N1 Fe1 127.8(4) . . ?
C5 N1 Fe1 115.0(4) . . ?
C10 N2 C6 121.1(5) . . ?
C10 N2 Fe1 119.6(4) . . ?
C6 N2 Fe1 119.0(4) . . ?
C15 N3 C11 117.7(6) . . ?
C15 N3 Fe1 127.7(5) . . ?
C11 N3 Fe1 114.6(4) . . ?
C18 N4 C19 116.4(5) . . ?
C18 N4 Cu1 122.3(4) . . ?
C19 N4 Cu1 121.3(4) . . ?
N1 C1 C2 123.3(6) . . ?
N1 C1 H1A 118.4 . . ?
C2 C1 H1A 118.4 . . ?
C1 C2 C3 119.1(6) . . ?
C1 C2 H2A 120.5 . . ?
C3 C2 H2A 120.5 . . ?
C4 C3 C2 118.8(7) . . ?
C4 C3 H3A 120.6 . . ?
C2 C3 H3A 120.6 . . ?
C3 C4 C5 119.4(6) . . ?
C3 C4 H4A 120.3 . . ?
C5 C4 H4A 120.3 . . ?
N1 C5 C4 122.3(6) . . ?
N1 C5 C6 112.9(5) . . ?
C4 C5 C6 124.8(6) . . ?
N2 C6 C7 119.8(6) . . ?
N2 C6 C5 111.4(5) . . ?
C7 C6 C5 128.8(6) . . ?
C6 C7 C8 120.3(6) . . ?
C6 C7 H7A 119.8 . . ?
C8 C7 H7A 119.8 . . ?
C7 C8 C9 118.6(6) . . ?
C7 C8 C16 121.7(6) . . ?
C9 C8 C16 119.7(6) . . ?
C10 C9 C8 119.0(6) . . ?
C10 C9 H9A 120.5 . . ?
C8 C9 H9A 120.5 . . ?
N2 C10 C9 121.1(6) . . ?
N2 C10 C11 111.6(5) . . ?
C9 C10 C11 127.3(6) . . ?
N3 C11 C12 121.7(6) . . ?
N3 C11 C10 112.8(5) . . ?
C12 C11 C10 125.4(6) . . ?
C11 C12 C13 120.0(6) . . ?
C11 C12 H12A 120.0 . . ?
C13 C12 H12A 120.0 . . ?
C12 C13 C14 117.6(7) . . ?
C12 C13 H13A 121.2 . . ?
C14 C13 H13A 121.2 . . ?
C15 C14 C13 119.7(6) . . ?
C15 C14 H14A 120.2 . . ?
C13 C14 H14A 120.2 . . ?
N3 C15 C14 123.3(6) . . ?
N3 C15 H15A 118.4 . . ?
C14 C15 H15A 118.4 . . ?
C17 C16 C20 115.8(6) . . ?
C17 C16 C8 121.4(6) . . ?
C20 C16 C8 122.8(6) . . ?
C18 C17 C16 120.3(6) . . ?
C18 C17 H17A 119.9 . . ?
C16 C17 H17A 119.9 . . ?
N4 C18 C17 123.3(6) . . ?
N4 C18 H18A 118.4 . . ?
C17 C18 H18A 118.4 . . ?
N4 C19 C20 124.0(6) . . ?
N4 C19 H19A 118.0 . . ?
C20 C19 H19A 118.0 . . ?
C19 C20 C16 120.0(6) . . ?
C19 C20 H20A 120.0 . . ?
C16 C20 H20A 120.0 . . ?
C21 N5 C25 118.0(5) . . ?
C21 N5 Fe1 127.6(4) . . ?
C25 N5 Fe1 114.1(4) . . ?
C26 N6 C30 120.5(5) . . ?
C26 N6 Fe1 119.6(4) . . ?
C30 N6 Fe1 119.9(4) . . ?
C35 N7 C31 119.0(5) . . ?
C35 N7 Fe1 127.0(5) . . ?
C31 N7 Fe1 114.1(4) . . ?
C39 N8 C38 116.2(6) . . ?
C39 N8 Cu2 121.2(5) . . ?
C38 N8 Cu2 121.9(5) . . ?
N5 C21 C22 122.7(6) . . ?
N5 C21 H21A 118.7 . . ?
C22 C21 H21A 118.7 . . ?
C23 C22 C21 119.2(6) . . ?
C23 C22 H22A 120.4 . . ?
C21 C22 H22A 120.4 . . ?
C24 C23 C22 118.9(6) . . ?
C24 C23 H23A 120.5 . . ?
C22 C23 H23A 120.5 . . ?
C23 C24 C25 119.8(6) . . ?
C23 C24 H24A 120.1 . . ?
C25 C24 H24A 120.1 . . ?
N5 C25 C24 121.4(6) . . ?
N5 C25 C26 113.2(5) . . ?
C24 C25 C26 125.3(6) . . ?
N6 C26 C27 121.2(6) . . ?
N6 C26 C25 112.0(5) . . ?
C27 C26 C25 126.7(6) . . ?
C26 C27 C28 119.1(6) . . ?
C26 C27 H27A 120.4 . . ?
C28 C27 H27A 120.4 . . ?
C27 C28 C29 118.5(6) . . ?
C27 C28 C36 120.6(6) . . ?
C29 C28 C36 120.9(6) . . ?
C30 C29 C28 120.2(5) . . ?
C30 C29 H29A 119.9 . . ?
C28 C29 H29A 119.9 . . ?
N6 C30 C29 120.4(6) . . ?
N6 C30 C31 110.9(5) . . ?
C29 C30 C31 128.7(6) . . ?
N7 C31 C32 121.8(6) . . ?
N7 C31 C30 114.0(5) . . ?
C32 C31 C30 124.2(6) . . ?
C33 C32 C31 118.5(6) . . ?
C33 C32 H32A 120.7 . . ?
C31 C32 H32A 120.7 . . ?
C34 C33 C32 119.5(6) . . ?
C34 C33 H33A 120.2 . . ?
C32 C33 H33A 120.2 . . ?
C33 C34 C35 120.0(6) . . ?
C33 C34 H34A 120.0 . . ?
C35 C34 H34A 120.0 . . ?
N7 C35 C34 121.2(6) . . ?
N7 C35 H35A 119.4 . . ?
C34 C35 H35A 119.4 . . ?
C37 C36 C40 117.3(6) . . ?
C37 C36 C28 122.1(6) . . ?
C40 C36 C28 120.6(6) . . ?
C38 C37 C36 120.8(7) . . ?
C38 C37 H37A 119.6 . . ?
C36 C37 H37A 119.6 . . ?
N8 C38 C37 122.8(7) . . ?
N8 C38 H38A 118.6 . . ?
C37 C38 H38A 118.6 . . ?
N8 C39 C40 125.0(7) . . ?
N8 C39 H39A 117.5 . . ?
C40 C39 H39A 117.5 . . ?
C39 C40 C36 117.8(6) . . ?
C39 C40 H40A 121.1 . . ?
C36 C40 H40A 121.1 . . ?
H2B O2 H2C 114(9) . . ?
H3B O3 H3C 85(10) . . ?
H1B O1 H1C 118(8) . . ?

loop_
_geom_bond_atom_site_label_1
_geom_bond_atom_site_label_2
_geom_bond_distance
_geom_bond_site_symmetry_2
_geom_bond_publ_flag
Fe1 N6 1.867(5) . ?
Fe1 N2 1.874(5) . ?
Fe1 N5 1.979(5) . ?
Fe1 N3 1.979(6) . ?
Fe1 N1 1.979(5) . ?
Fe1 N7 1.982(5) . ?
Cu1 N4 2.023(5) . ?
Cu1 N4 2.023(5) 2_666 ?
Cu1 Cl4 2.2985(16) 2_666 ?
Cu1 Cl4 2.2985(16) . ?
Cu2 N8 2.001(5) . ?
Cu2 Cl3 2.215(3) . ?
Cu2 Cl1 2.215(2) . ?
Cu2 Cl2 2.235(2) . ?
N1 C1 1.354(8) . ?
N1 C5 1.364(8) . ?
N2 C10 1.344(8) . ?
N2 C6 1.377(8) . ?
N3 C15 1.340(8) . ?
N3 C11 1.363(8) . ?
N4 C18 1.342(9) . ?
N4 C19 1.355(8) . ?
C1 C2 1.375(10) . ?
C1 H1A 0.9500 . ?
C2 C3 1.389(10) . ?
C2 H2A 0.9500 . ?
C3 C4 1.379(10) . ?
C3 H3A 0.9500 . ?
C4 C5 1.388(9) . ?
C4 H4A 0.9500 . ?
C5 C6 1.471(9) . ?
C6 C7 1.384(9) . ?
C7 C8 1.386(9) . ?
C7 H7A 0.9500 . ?
C8 C9 1.428(9) . ?
C8 C16 1.478(9) . ?
C9 C10 1.380(9) . ?
C9 H9A 0.9500 . ?
C10 C11 1.483(9) . ?
C11 C12 1.376(9) . ?
C12 C13 1.389(10) . ?
C12 H12A 0.9500 . ?
C13 C14 1.390(10) . ?
C13 H13A 0.9500 . ?
C14 C15 1.364(10) . ?
C14 H14A 0.9500 . ?
C15 H15A 0.9500 . ?
C16 C17 1.404(9) . ?
C16 C20 1.408(10) . ?
C17 C18 1.376(9) . ?
C17 H17A 0.9500 . ?
C18 H18A 0.9500 . ?
C19 C20 1.357(9) . ?
C19 H19A 0.9500 . ?
C20 H20A 0.9500 . ?
N5 C21 1.344(8) . ?
N5 C25 1.370(8) . ?
N6 C26 1.348(8) . ?
N6 C30 1.357(8) . ?
N7 C35 1.343(8) . ?
N7 C31 1.358(8) . ?
N8 C39 1.338(9) . ?
N8 C38 1.351(10) . ?
C21 C22 1.386(9) . ?
C21 H21A 0.9500 . ?
C22 C23 1.380(10) . ?
C22 H22A 0.9500 . ?
C23 C24 1.379(9) . ?
C23 H23A 0.9500 . ?
C24 C25 1.385(9) . ?
C24 H24A 0.9500 . ?
C25 C26 1.453(9) . ?
C26 C27 1.390(9) . ?
C27 C28 1.394(9) . ?
C27 H27A 0.9500 . ?
C28 C29 1.401(9) . ?
C28 C36 1.467(9) . ?
C29 C30 1.376(9) . ?
C29 H29A 0.9500 . ?
C30 C31 1.467(9) . ?
C31 C32 1.393(9) . ?
C32 C33 1.382(10) . ?
C32 H32A 0.9500 . ?
C33 C34 1.366(10) . ?
C33 H33A 0.9500 . ?
C34 C35 1.391(9) . ?
C34 H34A 0.9500 . ?
C35 H35A 0.9500 . ?
C36 C37 1.379(10) . ?
C36 C40 1.407(10) . ?
C37 C38 1.363(10) . ?
C37 H37A 0.9500 . ?
C38 H38A 0.9500 . ?
C39 C40 1.376(10) . ?
C39 H39A 0.9500 . ?
C40 H40A 0.9500 . ?
O2 H2B 0.87(4) . ?
O2 H2C 0.87(4) . ?
O3 H3B 0.87(4) . ?
O3 H3C 0.87(4) . ?
O1 H1B 0.87(4) . ?
O1 H1C 0.87(4) . ?
